data_2212140
loop_
_publ_author_name
'Fu Huang'
'Wen-Dong Song'
'Si-Dong Li'

_publ_section_title
;
 Tetrakis(1<i>H</i>-imidazole-\k<i>N</i>^3^)zinc(II)
 bis(2-hydroxy-3,5-dinitrobenzoate)
;
_journal_coeditor_code DN2111
_journal_issue 2
_journal_name_full 'Acta Crystallographica Section E'
_journal_page_first m388
_journal_page_last m389
_journal_paper_doi 10.1107/S1600536806055723
_journal_volume 63
_journal_year 2007
_chemical_formula_iupac '[Zn (C3 H4 N2)4] (C7 H3 N2 O7)2'
_chemical_formula_moiety 'C12 H16 N8 Zn 2+, 2(C7 H3 N2 O7 -)'
_chemical_formula_sum 'C26 H22 N12 O14 Zn'
_chemical_formula_weight 791.93
_chemical_name_systematic
;
Tetrakis(1H-imidazole-\kN^3^)zinc(II) bis(2-hydroxy-3,5-dinitrobenzoate)
;
_space_group_IT_number 15
_symmetry_cell_setting monoclinic
_symmetry_space_group_name_Hall '-C 2yc'
_symmetry_space_group_name_H-M 'C 1 2/c 1'
_atom_sites_solution_hydrogens geom
_atom_sites_solution_primary direct
_atom_sites_solution_secondary difmap
_audit_creation_method SHELXL-97
_cell_angle_alpha 90.00
_cell_angle_beta 97.658(6)
_cell_angle_gamma 90.00
_cell_formula_units_Z 4
_cell_length_a 25.0809(15)
_cell_length_b 6.7251(4)
_cell_length_c 18.9145(10)
_cell_measurement_reflns_used 3242
_cell_measurement_temperature 293(2)
_cell_measurement_theta_max 26.86
_cell_measurement_theta_min 2.12
_cell_volume 3161.9(3)
_computing_cell_refinement 'SAINT (Bruker, 1999)'
_computing_data_collection 'SMART (Bruker, 1998)'
_computing_data_reduction SAINT
_computing_molecular_graphics 'ORTEP-3 for Windows (Farrugia, 1997)'
_computing_publication_material 'SHELXTL (Bruker, 1998)'
_computing_structure_refinement 'SHELXL97 (Sheldrick, 1997)'
_computing_structure_solution 'SHELXS97 (Sheldrick, 1997)'
_diffrn_ambient_temperature 293(2)
_diffrn_measured_fraction_theta_full 0.998
_diffrn_measured_fraction_theta_max 0.998
_diffrn_measurement_device_type 'Bruker APEX-II area-detector'
_diffrn_measurement_method '\f and \w'
_diffrn_radiation_monochromator graphite
_diffrn_radiation_source 'fine-focus sealed tube'
_diffrn_radiation_type MoK\a
_diffrn_radiation_wavelength 0.71073
_diffrn_reflns_av_R_equivalents 0.0580
_diffrn_reflns_av_sigmaI/netI 0.0514
_diffrn_reflns_limit_h_max 31
_diffrn_reflns_limit_h_min -32
_diffrn_reflns_limit_k_max 8
_diffrn_reflns_limit_k_min -8
_diffrn_reflns_limit_l_max 24
_diffrn_reflns_limit_l_min -24
_diffrn_reflns_number 20634
_diffrn_reflns_theta_full 27.55
_diffrn_reflns_theta_max 27.55
_diffrn_reflns_theta_min 1.64
_diffrn_standards_interval_count 0
_diffrn_standards_interval_time 0
_diffrn_standards_number 0
_exptl_absorpt_coefficient_mu 0.868
_exptl_absorpt_correction_T_max 0.9182
_exptl_absorpt_correction_T_min 0.8455
_exptl_absorpt_correction_type multi-scan
_exptl_absorpt_process_details '(SADABS; Sheldrick, 1996)'
_exptl_crystal_colour yellow
_exptl_crystal_density_diffrn 1.664
_exptl_crystal_density_method 'not measured'
_exptl_crystal_description platelet
_exptl_crystal_F_000 1616
_exptl_crystal_size_max 0.20
_exptl_crystal_size_mid 0.18
_exptl_crystal_size_min 0.10
_refine_diff_density_max 0.368
_refine_diff_density_min -0.433
_refine_ls_extinction_method none
_refine_ls_goodness_of_fit_ref 1.053
_refine_ls_hydrogen_treatment constr
_refine_ls_matrix_type full
_refine_ls_number_parameters 241
_refine_ls_number_reflns 3635
_refine_ls_number_restraints 0
_refine_ls_restrained_S_all 1.053
_refine_ls_R_factor_all 0.0761
_refine_ls_R_factor_gt 0.0419
_refine_ls_shift/su_max 0.000
_refine_ls_shift/su_mean 0.000
_refine_ls_structure_factor_coef Fsqd
_refine_ls_weighting_details 'calc w=1/[\s^2^(Fo^2^)+(0.0425P)^2^+0.9736P] where P=(Fo^2^+2Fc^2^)/3'
_refine_ls_weighting_scheme calc
_refine_ls_wR_factor_gt 0.0885
_refine_ls_wR_factor_ref 0.1020
_reflns_number_gt 2431
_reflns_number_total 3635
_reflns_threshold_expression I>2\s(I)
_cod_data_source_file dn2111.cif
_cod_data_source_block I
_cod_depositor_comments
;
The following automatic conversions were performed:
'_symmetry_cell_setting' value 'Monoclinic' changed to 'monoclinic'
according to '/home/saulius/struct/CIF-dictionaries/cif_core.dic'
dictionary named 'cif_core.dic' version 2.4.1 from 2010-06-29.

Automatic conversion script
Id: cif_fix_enum 1527 2010-12-29 10:47:43Z saulius 

The following automatic conversions were performed:

'_symmetry_cell_setting' value 'Monoclinic' changed to 'monoclinic'
according to /home/saulius/struct/CIF-dictionaries/cif_core.dic
dictionary named 'cif_core.dic' version 2.4.1 from 2010-06-29.

Automatic conversion script
Id: cif_fix_values 1715 2011-07-08 13:25:40Z adriana 
;
_cod_original_sg_symbol_H-M 'C 2/c'
_cod_database_code 2212140
_cod_database_fobs_code 2212140

loop_
_symmetry_equiv_pos_as_xyz
'x, y, z'
'-x, y, -z+1/2'
'x+1/2, y+1/2, z'
'-x+1/2, y+1/2, -z+1/2'
'-x, -y, -z'
'x, -y, z-1/2'
'-x+1/2, -y+1/2, -z'
'x+1/2, -y+1/2, z-1/2'

loop_
_atom_site_type_symbol
_atom_site_label
_atom_site_fract_x
_atom_site_fract_y
_atom_site_fract_z
_atom_site_U_iso_or_equiv
_atom_site_adp_type
_atom_site_calc_flag
_atom_site_refinement_flags
_atom_site_occupancy
C C1 0.47956(10) 0.4201(4) 0.62640(15) 0.0467(7) Uani d . 1
H H1 0.4440 0.3982 0.6331 0.056 Uiso calc R 1
C C2 0.50393(11) 0.3370(4) 0.57519(15) 0.0489(7) Uani d . 1
H H2 0.4889 0.2485 0.5403 0.059 Uiso calc R 1
C C3 0.56023(10) 0.5301(4) 0.63981(14) 0.0401(6) Uani d . 1
H H3 0.5917 0.5978 0.6568 0.048 Uiso calc R 1
C C4 0.59325(10) 0.9062(4) 0.83994(14) 0.0409(6) Uani d . 1
H H4 0.5918 0.8232 0.8789 0.049 Uiso calc R 1
N N4 0.62877(8) 1.0508(4) 0.83742(12) 0.0480(6) Uani d . 1
H H4A 0.6540 1.0824 0.8710 0.058 Uiso calc R 1
C C6 0.57669(11) 1.0453(4) 0.73733(15) 0.0452(7) Uani d . 1
H H6 0.5610 1.0752 0.6912 0.054 Uiso calc R 1
C C7 0.73993(10) 0.4556(4) 0.34201(13) 0.0335(6) Uani d . 1
C C8 0.79267(9) 0.5060(4) 0.36668(13) 0.0348(6) Uani d . 1
H H8 0.8179 0.5174 0.3351 0.042 Uiso calc R 1
C C9 0.80716(9) 0.5388(4) 0.43792(13) 0.0317(6) Uani d . 1
C C10 0.77047(9) 0.5211(3) 0.48947(13) 0.0304(5) Uani d . 1
C C11 0.71697(9) 0.4592(3) 0.46079(13) 0.0292(5) Uani d . 1
C C12 0.70275(9) 0.4300(3) 0.38888(13) 0.0322(6) Uani d . 1
H H12 0.6677 0.3925 0.3716 0.039 Uiso calc R 1
C C13 0.67543(10) 0.4251(4) 0.50850(13) 0.0337(6) Uani d . 1
N N1 0.51486(8) 0.5428(3) 0.66779(11) 0.0380(5) Uani d . 1
N N2 0.55506(9) 0.4078(3) 0.58418(11) 0.0446(6) Uani d . 1
H H2A 0.5797 0.3786 0.5584 0.054 Uiso calc R 1
N N3 0.56027(8) 0.8960(3) 0.77957(10) 0.0358(5) Uani d . 1
C C5 0.61863(11) 1.1401(4) 0.77310(16) 0.0485(7) Uani d . 1
H H5 0.6372 1.2469 0.7569 0.058 Uiso calc R 1
N N5 0.72384(9) 0.4225(3) 0.26646(12) 0.0428(6) Uani d . 1
N N6 0.86348(8) 0.5898(3) 0.46074(13) 0.0402(5) Uani d . 1
O O1 0.78277(6) 0.5520(3) 0.55643(9) 0.0389(4) Uani d . 1
H H1A 0.7562 0.5345 0.5766 0.058 Uiso calc R 1
O O2 0.68863(7) 0.4698(3) 0.57643(9) 0.0420(4) Uani d . 1
O O3 0.63104(7) 0.3578(3) 0.48667(9) 0.0428(5) Uani d . 1
O O4 0.67631(7) 0.3836(3) 0.24652(10) 0.0576(6) Uani d . 1
O O5 0.75771(8) 0.4341(4) 0.22571(10) 0.0663(7) Uani d . 1
O O6 0.89625(8) 0.5474(4) 0.42010(11) 0.0658(6) Uani d . 1
O O7 0.87612(7) 0.6734(3) 0.51762(11) 0.0567(6) Uani d . 1
Zn Zn1 0.5000 0.70909(7) 0.7500 0.03854(15) Uani d S 1

loop_
_atom_site_aniso_label
_atom_site_aniso_U_11
_atom_site_aniso_U_22
_atom_site_aniso_U_33
_atom_site_aniso_U_12
_atom_site_aniso_U_13
_atom_site_aniso_U_23
C1 0.0321(14) 0.0570(19) 0.0521(19) -0.0059(13) 0.0099(13) -0.0071(15)
C2 0.0473(17) 0.054(2) 0.0452(18) -0.0070(14) 0.0034(13) -0.0099(14)
C3 0.0335(14) 0.0482(17) 0.0394(16) -0.0054(12) 0.0080(11) 0.0029(13)
C4 0.0367(14) 0.0502(18) 0.0344(16) 0.0058(13) -0.0008(12) 0.0053(13)
N4 0.0326(12) 0.0615(17) 0.0466(16) -0.0018(11) -0.0074(10) -0.0042(12)
C6 0.0426(16) 0.0575(19) 0.0343(16) -0.0019(13) 0.0011(12) 0.0078(14)
C7 0.0348(13) 0.0375(15) 0.0273(14) 0.0024(11) 0.0003(10) -0.0011(11)
C8 0.0330(13) 0.0369(15) 0.0354(15) 0.0007(11) 0.0077(11) 0.0031(11)
C9 0.0259(12) 0.0296(14) 0.0384(15) -0.0024(10) -0.0002(10) 0.0006(11)
C10 0.0334(13) 0.0245(13) 0.0326(15) 0.0030(10) 0.0012(10) -0.0003(11)
C11 0.0302(12) 0.0242(13) 0.0331(14) 0.0010(10) 0.0037(10) -0.0008(10)
C12 0.0291(13) 0.0303(14) 0.0359(15) 0.0006(10) -0.0002(11) 0.0004(11)
C13 0.0322(14) 0.0320(14) 0.0380(16) 0.0033(11) 0.0083(11) -0.0022(11)
N1 0.0355(12) 0.0437(14) 0.0358(13) -0.0031(10) 0.0089(10) 0.0003(10)
N2 0.0431(13) 0.0547(15) 0.0385(14) 0.0034(11) 0.0147(10) -0.0026(11)
N3 0.0327(11) 0.0445(13) 0.0293(12) 0.0016(9) 0.0012(9) 0.0035(10)
C5 0.0387(16) 0.0551(19) 0.0511(19) -0.0084(14) 0.0043(13) 0.0064(15)
N5 0.0408(13) 0.0524(15) 0.0338(13) 0.0039(11) 0.0005(10) 0.0002(11)
N6 0.0321(12) 0.0434(14) 0.0445(15) -0.0042(10) 0.0029(11) 0.0061(11)
O1 0.0343(9) 0.0470(12) 0.0345(11) -0.0019(8) 0.0010(7) -0.0048(8)
O2 0.0441(10) 0.0534(12) 0.0289(10) -0.0031(9) 0.0060(8) -0.0062(8)
O3 0.0328(10) 0.0561(12) 0.0404(11) -0.0090(9) 0.0083(8) -0.0085(9)
O4 0.0395(11) 0.0900(16) 0.0404(12) -0.0041(10) -0.0058(9) -0.0049(11)
O5 0.0501(12) 0.114(2) 0.0365(12) -0.0048(12) 0.0125(10) -0.0033(11)
O6 0.0355(11) 0.1006(19) 0.0639(15) -0.0078(11) 0.0156(10) -0.0114(13)
O7 0.0423(11) 0.0795(16) 0.0463(13) -0.0181(10) -0.0021(9) -0.0110(11)
Zn1 0.0354(2) 0.0453(3) 0.0352(3) 0.000 0.00572(18) 0.000

loop_
_atom_type_symbol
_atom_type_description
_atom_type_scat_dispersion_real
_atom_type_scat_dispersion_imag
_atom_type_scat_source
C C 0.0033 0.0016 'International Tables Vol C Tables 4.2.6.8 and 6.1.1.4'
H H 0.0000 0.0000 'International Tables Vol C Tables 4.2.6.8 and 6.1.1.4'
N N 0.0061 0.0033 'International Tables Vol C Tables 4.2.6.8 and 6.1.1.4'
O O 0.0106 0.0060 'International Tables Vol C Tables 4.2.6.8 and 6.1.1.4'
Zn Zn 0.2839 1.4301 'International Tables Vol C Tables 4.2.6.8 and 6.1.1.4'

loop_
_geom_angle_atom_site_label_1
_geom_angle_atom_site_label_2
_geom_angle_atom_site_label_3
_geom_angle_site_symmetry_1
_geom_angle_site_symmetry_3
_geom_angle
C2 C1 N1 . . 110.0(2)
C2 C1 H1 . . 125.0
N1 C1 H1 . . 125.0
C1 C2 N2 . . 106.2(2)
C1 C2 H2 . . 126.9
N2 C2 H2 . . 126.9
N1 C3 N2 . . 111.1(2)
N1 C3 H3 . . 124.5
N2 C3 H3 . . 124.5
N3 C4 N4 . . 110.8(2)
N3 C4 H4 . . 124.6
N4 C4 H4 . . 124.6
C4 N4 C5 . . 108.2(2)
C4 N4 H4A . . 125.9
C5 N4 H4A . . 125.9
C5 C6 N3 . . 109.3(2)
C5 C6 H6 . . 125.4
N3 C6 H6 . . 125.4
C12 C7 C8 . . 120.7(2)
C12 C7 N5 . . 119.4(2)
C8 C7 N5 . . 119.9(2)
C9 C8 C7 . . 119.2(2)
C9 C8 H8 . . 120.4
C7 C8 H8 . . 120.4
C8 C9 C10 . . 123.2(2)
C8 C9 N6 . . 116.7(2)
C10 C9 N6 . . 120.1(2)
O1 C10 C9 . . 124.6(2)
O1 C10 C11 . . 120.6(2)
C9 C10 C11 . . 114.7(2)
C12 C11 C10 . . 121.3(2)
C12 C11 C13 . . 118.0(2)
C10 C11 C13 . . 120.7(2)
C11 C12 C7 . . 120.6(2)
C11 C12 H12 . . 119.7
C7 C12 H12 . . 119.7
O3 C13 O2 . . 120.9(2)
O3 C13 C11 . . 122.3(2)
O2 C13 C11 . . 116.9(2)
C3 N1 C1 . . 104.9(2)
C3 N1 Zn1 . . 127.64(18)
C1 N1 Zn1 . . 127.46(17)
C3 N2 C2 . . 107.9(2)
C3 N2 H2A . . 126.1
C2 N2 H2A . . 126.1
C4 N3 C6 . . 105.2(2)
C4 N3 Zn1 . . 129.94(18)
C6 N3 Zn1 . . 124.86(17)
C6 C5 N4 . . 106.6(2)
C6 C5 H5 . . 126.7
N4 C5 H5 . . 126.7
O5 N5 O4 . . 123.1(2)
O5 N5 C7 . . 119.1(2)
O4 N5 C7 . . 117.8(2)
O7 N6 O6 . . 122.8(2)
O7 N6 C9 . . 119.8(2)
O6 N6 C9 . . 117.4(2)
C10 O1 H1A . . 109.5
N3 Zn1 N3 . 2_656 101.58(12)
N3 Zn1 N1 . . 111.13(8)
N3 Zn1 N1 2_656 . 110.48(8)
N3 Zn1 N1 . 2_656 110.48(8)
N3 Zn1 N1 2_656 2_656 111.13(8)
N1 Zn1 N1 . 2_656 111.63(12)

loop_
_geom_bond_atom_site_label_1
_geom_bond_atom_site_label_2
_geom_bond_site_symmetry_2
_geom_bond_distance
C1 C2 . 1.335(4)
C1 N1 . 1.376(3)
C1 H1 . 0.9300
C2 N2 . 1.357(3)
C2 H2 . 0.9300
C3 N1 . 1.320(3)
C3 N2 . 1.328(3)
C3 H3 . 0.9300
C4 N3 . 1.319(3)
C4 N4 . 1.324(3)
C4 H4 . 0.9300
N4 C5 . 1.350(3)
N4 H4A . 0.8600
C6 C5 . 1.335(4)
C6 N3 . 1.380(3)
C6 H6 . 0.9300
C7 C12 . 1.380(3)
C7 C8 . 1.385(3)
C7 N5 . 1.449(3)
C8 C9 . 1.366(3)
C8 H8 . 0.9300
C9 C10 . 1.432(3)
C9 N6 . 1.462(3)
C10 O1 . 1.280(3)
C10 C11 . 1.440(3)
C11 C12 . 1.374(3)
C11 C13 . 1.484(3)
C12 H12 . 0.9300
C13 O3 . 1.222(3)
C13 O2 . 1.318(3)
N1 Zn1 . 1.990(2)
N2 H2A . 0.8600
N3 Zn1 . 1.988(2)
C5 H5 . 0.9300
N5 O5 . 1.223(3)
N5 O4 . 1.230(3)
N6 O7 . 1.218(3)
N6 O6 . 1.231(3)
O1 H1A . 0.8200
Zn1 N3 2_656 1.988(2)
Zn1 N1 2_656 1.990(2)

loop_
_geom_hbond_atom_site_label_D
_geom_hbond_atom_site_label_H
_geom_hbond_atom_site_label_A
_geom_hbond_site_symmetry_A
_geom_hbond_distance_DH
_geom_hbond_distance_HA
_geom_hbond_distance_DA
_geom_hbond_angle_DHA
N4 H4A O1 4_656 0.86 1.97 2.787(3) 159.2
N2 H2A O3 . 0.86 2.00 2.843(3) 168.3
O1 H1A O2 . 0.82 1.75 2.502(2) 152.0
